data_4123959
loop_
_publ_author_name
'Liu, Z.'
'Diaz-Cabanas, M.J.'
'Ohsuna, T.'
'Terasaki, O.'
'Hiraga, K.'
'Camblor, M.A.'

_publ_section_title
;
 The first zeolite with three-dimensional intersecting straight-channel
 system of 12-membered rings
;
_journal_name_full 'Journal of the American Chemical Society'
_journal_page_first 5370
_journal_page_last 5371
_journal_volume 123
_journal_year 2001
_chemical_formula_sum 'O64 Si32'
_chemical_name_systematic '(Si O2)32'
_space_group_IT_number 131
_symmetry_space_group_name_Hall '-P 4c 2'
_symmetry_space_group_name_H-M 'P 42/m m c'
_cell_angle_alpha 90
_cell_angle_beta 90
_cell_angle_gamma 90
_cell_formula_units_Z 1
_cell_length_a 13.1
_cell_length_b 13.1
_cell_length_c 13.8
_cell_volume 2368.218
_citation_journal_id_ASTM JACSAT
_cod_data_source_file Liu_JACSAT_2001_1113.cif
_cod_data_source_block O64Si32
_cod_database_code 4123959

loop_
_symmetry_equiv_pos_as_xyz
x,y,z
-y,x,z+1/2
-x,-y,z
y,-x,z+1/2
x,-y,-z
y,x,-z+1/2
-x,y,-z
-y,-x,-z+1/2
-x,-y,-z
y,-x,-z-1/2
x,y,-z
-y,x,-z-1/2
-x,y,z
-y,-x,z-1/2
x,-y,z
y,x,z-1/2

loop_
_atom_site_label
_atom_site_type_symbol
_atom_site_fract_x
_atom_site_fract_y
_atom_site_fract_z
_atom_site_occupancy
_atom_site_U_iso_or_equiv
O3 O-2 0.141 0.354 0 1 0.0
O6 O-2 0.5 0.352 0 1 0.0
O2 O-2 0.204 0.325 0.19 1 0.0
Si2 Si+4 0.5 0.378 0.115 1 0.0
O7 O-2 0.5 0.5 0.129 1 0.0
Si1 Si+4 0.12 0.377 0.116 1 0.0
O5 O-2 0 0.351 0.139 1 0.0
O4 O-2 0.5 0.132 0.629 1 0.0
O1 O-2 0.401 0.328 0.17 1 0.0
Si3 Si+4 0.312 0.312 0.25 1 0.0
